data_7062021
loop_
_publ_author_name
'Zorina-Tikhonova, Ekaterina N.'
'Matyukhina, Anna K.'
'Chistyakov, Aleksandr S.'
'Vologzhanina, Anna V.'
'Korlyukov, Alexander A.'
'Gogoleva, Natalia V.'
'Novikova, Veronika A.'
'Belova, Ekaterina V.'
'Ugolkova, Elena A.'
'Starikova, Alyona A.'
'Korchagin, Denis V.'
'Babeshkin, Konstantin A.'
'Efimov, Nikolay N.'
'Kiskin, Mikhail A.'
'Eremenko, Igor L.'

_publ_section_title
;
 Synthesis, structure, magnetic properties and thermal behaviour of
 Ba--MII (MII = Mn, Co, Cu, and Zn) allylmalonates
;
_journal_issue 44
_journal_name_full 'New Journal of Chemistry'
_journal_page_first 21245
_journal_page_last 21256
_journal_paper_doi 10.1039/D2NJ03751C
_journal_volume 46
_journal_year 2022
_chemical_formula_sum 'C12 H18 Ba Mn O11'
_chemical_formula_weight 530.54
_space_group_crystal_system trigonal
_space_group_IT_number 148
_space_group_name_Hall '-R 3'
_space_group_name_H-M_alt 'R -3 :H'
_atom_sites_solution_hydrogens mixed
_audit_creation_method SHELXL-2014/6
_audit_update_record
;
2022-04-20 deposited with the CCDC.	2022-09-29 downloaded from the CCDC.
;
_cell_angle_alpha 90
_cell_angle_beta 90
_cell_angle_gamma 120
_cell_formula_units_Z 18
_cell_length_a 24.7609(4)
_cell_length_b 24.7609(4)
_cell_length_c 14.5331(3)
_cell_measurement_reflns_used 9959
_cell_measurement_temperature 150(2)
_cell_measurement_theta_max 30.53
_cell_measurement_theta_min 2.36
_cell_volume 7716.5(2)
_computing_structure_refinement 'SHELXL-2014/6 (Sheldrick, 2014)'
_diffrn_ambient_temperature 150(2)
_diffrn_measured_fraction_theta_full 0.999
_diffrn_measured_fraction_theta_max 0.998
_diffrn_measurement_device_type 'Bruker APEX-II CCD'
_diffrn_measurement_method '\f and \w scans'
_diffrn_radiation_type MoK\a
_diffrn_radiation_wavelength 0.71073
_diffrn_reflns_av_R_equivalents 0.0267
_diffrn_reflns_av_unetI/netI 0.0177
_diffrn_reflns_Laue_measured_fraction_full 0.999
_diffrn_reflns_Laue_measured_fraction_max 0.998
_diffrn_reflns_limit_h_max 35
_diffrn_reflns_limit_h_min -34
_diffrn_reflns_limit_k_max 35
_diffrn_reflns_limit_k_min -35
_diffrn_reflns_limit_l_max 20
_diffrn_reflns_limit_l_min -20
_diffrn_reflns_number 31888
_diffrn_reflns_point_group_measured_fraction_full 0.999
_diffrn_reflns_point_group_measured_fraction_max 0.998
_diffrn_reflns_theta_full 25.242
_diffrn_reflns_theta_max 30.526
_diffrn_reflns_theta_min 1.645
_diffrn_source 'fine-focus sealed tube'
_exptl_absorpt_coefficient_mu 3.074
_exptl_absorpt_correction_T_max 0.7461
_exptl_absorpt_correction_T_min 0.5948
_exptl_absorpt_correction_type multi-scan
_exptl_absorpt_process_details
;
 SADABS 2016/2: Krause, L., Herbst-Irmer, R., Sheldrick G.M. & Stalke D.,
 J. Appl. Cryst. 48 (2015) 3-10
;
_exptl_crystal_colour colourless
_exptl_crystal_density_diffrn 2.055
_exptl_crystal_description cubic
_exptl_crystal_F_000 4662
_exptl_crystal_size_max 0.300
_exptl_crystal_size_mid 0.280
_exptl_crystal_size_min 0.280
_refine_diff_density_max 2.476
_refine_diff_density_min -1.977
_refine_diff_density_rms 0.313
_refine_ls_extinction_method none
_refine_ls_goodness_of_fit_ref 1.238
_refine_ls_hydrogen_treatment mixed
_refine_ls_matrix_type full
_refine_ls_number_parameters 266
_refine_ls_number_reflns 5250
_refine_ls_number_restraints 56
_refine_ls_restrained_S_all 1.263
_refine_ls_R_factor_all 0.0417
_refine_ls_R_factor_gt 0.0390
_refine_ls_shift/su_max 0.003
_refine_ls_shift/su_mean 0.000
_refine_ls_structure_factor_coef Fsqd
_refine_ls_weighting_details 'w=1/[\s^2^(Fo^2^)+(0.0488P)^2^+89.7755P] where P=(Fo^2^+2Fc^2^)/3'
_refine_ls_weighting_scheme calc
_refine_ls_wR_factor_gt 0.1054
_refine_ls_wR_factor_ref 0.1129
_reflns_Friedel_coverage 0.000
_reflns_number_gt 5108
_reflns_number_total 5250
_reflns_threshold_expression 'I > 2\s(I)'
_cod_data_source_file d2nj03751c2.cif
_cod_data_source_block mnp
_cod_depositor_comments 'Adding full bibliography for 7062021--7062024.cif.'
_cod_original_cell_volume 7716.5(3)
_cod_database_code 7062021
_shelx_space_group_comment
;
The symmetry employed for this shelxl refinement is uniquely defined
by the following loop, which should always be used as a source of
symmetry information in preference to the above space-group names.
They are only intended as comments.
;
_shelx_estimated_absorpt_t_min 0.459
_shelx_estimated_absorpt_t_max 0.480
_shelxl_version_number 2014/6

loop_
_space_group_symop_operation_xyz
'x, y, z'
'-y, x-y, z'
'-x+y, -x, z'
'x+2/3, y+1/3, z+1/3'
'-y+2/3, x-y+1/3, z+1/3'
'-x+y+2/3, -x+1/3, z+1/3'
'x+1/3, y+2/3, z+2/3'
'-y+1/3, x-y+2/3, z+2/3'
'-x+y+1/3, -x+2/3, z+2/3'
'-x, -y, -z'
'y, -x+y, -z'
'x-y, x, -z'
'-x+2/3, -y+1/3, -z+1/3'
'y+2/3, -x+y+1/3, -z+1/3'
'x-y+2/3, x+1/3, -z+1/3'
'-x+1/3, -y+2/3, -z+2/3'
'y+1/3, -x+y+2/3, -z+2/3'
'x-y+1/3, x+2/3, -z+2/3'

loop_
_atom_site_label
_atom_site_type_symbol
_atom_site_fract_x
_atom_site_fract_y
_atom_site_fract_z
_atom_site_U_iso_or_equiv
_atom_site_adp_type
_atom_site_occupancy
_atom_site_site_symmetry_order
_atom_site_calc_flag
_atom_site_refinement_flags_posn
_atom_site_refinement_flags_adp
_atom_site_refinement_flags_occupancy
_atom_site_disorder_assembly
_atom_site_disorder_group
Mn1 Mn 0.3333 0.1667 0.6667 0.01961(16) Uani 1 2 d S . P . .
Mn2 Mn 0.3333 0.1667 0.1667 0.01573(15) Uani 1 2 d S . P . .
Ba1 Ba 0.35483(2) 0.34782(2) 0.40100(2) 0.01664(8) Uani 1 1 d . . . . .
O1 O 0.38289(15) 0.25268(14) 0.4054(2) 0.0243(6) Uani 1 1 d . . . . .
O2 O 0.34946(14) 0.21865(13) 0.54493(18) 0.0205(5) Uani 1 1 d . . . . .
O3 O 0.37258(14) 0.11811(13) 0.5924(2) 0.0235(6) Uani 1 1 d . . . . .
O4 O 0.4115(2) 0.09702(19) 0.4702(3) 0.0473(11) Uani 1 1 d . . . . .
O5 O 0.25291(13) 0.24144(13) 0.3378(2) 0.0208(5) Uani 1 1 d . . . . .
O6 O 0.28892(13) 0.21756(13) 0.21392(19) 0.0188(5) Uani 1 1 d . . . . .
O7 O 0.30443(13) 0.11040(12) 0.28726(18) 0.0174(5) Uani 1 1 d . . . . .
O8 O 0.26569(17) 0.09487(15) 0.4277(2) 0.0278(6) Uani 1 1 d . . . . .
O9 O 0.32863(14) 0.37786(16) 0.2256(2) 0.0279(6) Uani 1 1 d . . . . .
O10 O 0.24237(14) 0.09553(13) 0.60885(19) 0.0209(5) Uani 1 1 d D . . . .
H10A H 0.245(3) 0.102(3) 0.5544(10) 0.045(19) Uiso 1 1 d D . . . .
H10B H 0.237(3) 0.0626(15) 0.628(4) 0.045(19) Uiso 1 1 d D . . . .
O11 O 0.41888(14) 0.23904(13) 0.23645(18) 0.0202(5) Uani 1 1 d . . . . .
C1 C 0.38284(17) 0.22462(16) 0.4768(3) 0.0191(7) Uani 1 1 d D U . . .
C2 C 0.4251(2) 0.1975(2) 0.4760(6) 0.065(2) Uani 1 1 d D U . . .
C3 C 0.4017(2) 0.1337(2) 0.5166(4) 0.0325(11) Uani 1 1 d D U . . .
C4 C 0.4881(3) 0.2400(3) 0.5117(5) 0.0237(10) Uani 0.595(7) 1 d D U P A 1
H4A H 0.5149 0.2219 0.4980 0.028 Uiso 0.595(7) 1 calc R U P A 1
H4B H 0.4855 0.2421 0.5795 0.028 Uiso 0.595(7) 1 calc R U P A 1
C5 C 0.5190(4) 0.3050(3) 0.4743(7) 0.0318(15) Uani 0.595(7) 1 d D . P A 1
H5A H 0.4979 0.3280 0.4807 0.038 Uiso 0.595(7) 1 calc R U P A 1
C6 C 0.5731(7) 0.3319(8) 0.4334(14) 0.061(5) Uani 0.595(7) 1 d D . P A 1
H6A H 0.5953 0.3101 0.4260 0.074 Uiso 0.595(7) 1 calc R U P A 1
H6B H 0.5903 0.3734 0.4111 0.074 Uiso 0.595(7) 1 calc R U P A 1
C4A C 0.4896(4) 0.2319(4) 0.4360(7) 0.0237(10) Uani 0.405(7) 1 d D U P A 2
H4AA H 0.5156 0.2196 0.4721 0.028 Uiso 0.405(7) 1 calc R U P A 2
H4AB H 0.4869 0.2156 0.3729 0.028 Uiso 0.405(7) 1 calc R U P A 2
C5A C 0.5247(5) 0.3012(4) 0.4296(10) 0.0318(15) Uani 0.405(7) 1 d D . P A 2
H5AA H 0.5046 0.3196 0.3975 0.038 Uiso 0.405(7) 1 calc R U P A 2
C6A C 0.5793(7) 0.3392(10) 0.463(2) 0.061(9) Uani 0.405(7) 1 d D . P A 2
H6AA H 0.6017 0.3235 0.4955 0.073 Uiso 0.405(7) 1 calc R U P A 2
H6AB H 0.5970 0.3829 0.4542 0.073 Uiso 0.405(7) 1 calc R U P A 2
C7 C 0.25749(15) 0.20273(15) 0.2880(2) 0.0147(6) Uani 1 1 d D . . . .
C9 C 0.26730(16) 0.11190(16) 0.3470(3) 0.0165(6) Uani 1 1 d D . . . .
C8 C 0.22195(19) 0.13252(18) 0.3101(3) 0.0155(8) Uani 0.802(7) 1 d D . P B 3
H8A H 0.2041 0.1097 0.2511 0.019 Uiso 0.802(7) 1 calc R U P B 3
C10 C 0.1672(2) 0.1149(2) 0.3764(4) 0.0256(10) Uani 0.802(7) 1 d D . P B 3
H10C H 0.1843 0.1345 0.4368 0.031 Uiso 0.802(7) 1 calc R U P B 3
H10D H 0.1420 0.1327 0.3525 0.031 Uiso 0.802(7) 1 calc R U P B 3
C11 C 0.1252(3) 0.0467(3) 0.3909(7) 0.052(2) Uani 0.802(7) 1 d D . P B 3
H11A H 0.0930 0.0365 0.4348 0.062 Uiso 0.802(7) 1 calc R U P B 3
C12 C 0.1249(7) 0.0006(5) 0.3552(12) 0.105(5) Uani 0.802(7) 1 d D . P B 3
H12A H 0.1554 0.0066 0.3106 0.126 Uiso 0.802(7) 1 calc R U P B 3
H12B H 0.0941 -0.0404 0.3727 0.126 Uiso 0.802(7) 1 calc R U P B 3
C8A C 0.2305(5) 0.1449(5) 0.3455(11) 0.0155(8) Uani 0.198(7) 1 d D . P B 4
H8AA H 0.2213 0.1531 0.4093 0.019 Uiso 0.198(7) 1 calc R U P B 4
C10A C 0.1702(7) 0.0958(8) 0.2960(13) 0.0256(10) Uani 0.198(7) 1 d D . P B 4
H10E H 0.1444 0.1149 0.2814 0.031 Uiso 0.198(7) 1 calc R U P B 4
H10F H 0.1818 0.0842 0.2371 0.031 Uiso 0.198(7) 1 calc R U P B 4
C11A C 0.1319(11) 0.0377(10) 0.352(2) 0.052(2) Uani 0.198(7) 1 d D . P B 4
H11B H 0.1534 0.0206 0.3834 0.062 Uiso 0.198(7) 1 calc R U P B 4
C12A C 0.0717(12) 0.0090(18) 0.360(4) 0.105(5) Uani 0.198(7) 1 d D . P B 4
H12C H 0.0484 0.0246 0.3290 0.126 Uiso 0.198(7) 1 calc R U P B 4
H12D H 0.0508 -0.0275 0.3963 0.126 Uiso 0.198(7) 1 calc R U P B 4

loop_
_atom_site_aniso_label
_atom_site_aniso_U_11
_atom_site_aniso_U_22
_atom_site_aniso_U_33
_atom_site_aniso_U_23
_atom_site_aniso_U_13
_atom_site_aniso_U_12
Mn1 0.0277(4) 0.0155(3) 0.0149(3) 0.0028(3) -0.0034(3) 0.0103(3)
Mn2 0.0218(4) 0.0164(3) 0.0133(3) 0.0024(3) 0.0037(3) 0.0128(3)
Ba1 0.01311(11) 0.01401(11) 0.02170(12) -0.00347(7) -0.00050(7) 0.00596(8)
O1 0.0346(16) 0.0195(13) 0.0198(13) 0.0039(10) 0.0061(11) 0.0144(12)
O2 0.0303(14) 0.0211(13) 0.0156(11) 0.0041(10) 0.0010(10) 0.0168(11)
O3 0.0263(14) 0.0154(12) 0.0282(14) 0.0054(10) -0.0022(11) 0.0100(11)
O4 0.048(2) 0.044(2) 0.069(3) 0.030(2) 0.038(2) 0.0381(19)
O5 0.0173(12) 0.0212(13) 0.0247(13) -0.0076(10) 0.0001(10) 0.0101(10)
O6 0.0226(13) 0.0193(12) 0.0194(12) 0.0040(9) 0.0060(10) 0.0143(11)
O7 0.0226(12) 0.0187(12) 0.0154(11) 0.0029(9) 0.0035(9) 0.0137(10)
O8 0.0410(18) 0.0315(16) 0.0161(12) 0.0039(11) 0.0086(12) 0.0220(14)
O9 0.0189(13) 0.0355(17) 0.0200(13) -0.0033(12) 0.0037(10) 0.0066(12)
O10 0.0259(14) 0.0208(13) 0.0156(12) 0.0022(10) 0.0009(10) 0.0114(11)
O11 0.0255(13) 0.0210(13) 0.0151(11) 0.0001(9) -0.0001(10) 0.0125(11)
C1 0.0177(15) 0.0111(14) 0.0287(18) 0.0055(13) 0.0044(13) 0.0075(12)
C2 0.034(2) 0.039(3) 0.135(6) 0.058(3) 0.044(3) 0.028(2)
C3 0.0181(17) 0.0225(19) 0.060(3) 0.0237(19) 0.0140(18) 0.0128(15)
C4 0.017(2) 0.022(2) 0.031(2) 0.005(2) 0.0049(19) 0.0087(19)
C5 0.029(3) 0.019(2) 0.041(5) -0.003(3) -0.005(4) 0.008(2)
C6 0.052(8) 0.028(6) 0.074(11) 0.001(7) 0.006(7) -0.004(5)
C4A 0.017(2) 0.022(2) 0.031(2) 0.005(2) 0.0049(19) 0.0087(19)
C5A 0.029(3) 0.019(2) 0.041(5) -0.003(3) -0.005(4) 0.008(2)
C6A 0.030(8) 0.029(9) 0.12(3) -0.013(11) -0.005(10) 0.010(7)
C7 0.0114(13) 0.0120(13) 0.0210(15) -0.0001(11) -0.0003(11) 0.0061(11)
C9 0.0172(15) 0.0111(14) 0.0204(16) 0.0001(11) 0.0028(12) 0.0065(12)
C8 0.0142(17) 0.0085(17) 0.021(2) -0.0015(15) 0.0026(16) 0.0037(14)
C10 0.018(2) 0.017(2) 0.041(3) 0.0070(19) 0.0126(19) 0.0084(17)
C11 0.026(3) 0.021(3) 0.102(8) 0.019(4) 0.031(4) 0.007(2)
C12 0.088(9) 0.044(6) 0.159(14) -0.006(7) 0.005(9) 0.016(6)
C8A 0.0142(17) 0.0085(17) 0.021(2) -0.0015(15) 0.0026(16) 0.0037(14)
C10A 0.018(2) 0.017(2) 0.041(3) 0.0070(19) 0.0126(19) 0.0084(17)
C11A 0.026(3) 0.021(3) 0.102(8) 0.019(4) 0.031(4) 0.007(2)
C12A 0.088(9) 0.044(6) 0.159(14) -0.006(7) 0.005(9) 0.016(6)

loop_
_atom_type_symbol
_atom_type_description
_atom_type_scat_dispersion_real
_atom_type_scat_dispersion_imag
_atom_type_scat_source
C C 0.0033 0.0016 'International Tables Vol C Tables 4.2.6.8 and 6.1.1.4'
H H 0.0000 0.0000 'International Tables Vol C Tables 4.2.6.8 and 6.1.1.4'
O O 0.0106 0.0060 'International Tables Vol C Tables 4.2.6.8 and 6.1.1.4'
Mn Mn 0.3368 0.7283 'International Tables Vol C Tables 4.2.6.8 and 6.1.1.4'
Ba Ba -0.3244 2.2819 'International Tables Vol C Tables 4.2.6.8 and 6.1.1.4'

loop_
_geom_angle_atom_site_label_1
_geom_angle_atom_site_label_2
_geom_angle_atom_site_label_3
_geom_angle
_geom_angle_site_symmetry_1
_geom_angle_site_symmetry_3
_geom_angle_publ_flag
O2 Mn1 O2 180.0 . 13_556 ?
O2 Mn1 O3 85.41(11) . . ?
O2 Mn1 O3 94.59(11) 13_556 . ?
O2 Mn1 O3 94.59(11) . 13_556 ?
O2 Mn1 O3 85.41(11) 13_556 13_556 ?
O3 Mn1 O3 180.0 . 13_556 ?
O2 Mn1 O10 88.51(11) . . ?
O2 Mn1 O10 91.49(11) 13_556 . ?
O3 Mn1 O10 85.97(11) . . ?
O3 Mn1 O10 94.02(11) 13_556 . ?
O2 Mn1 O10 91.49(11) . 13_556 ?
O2 Mn1 O10 88.51(11) 13_556 13_556 ?
O3 Mn1 O10 94.03(11) . 13_556 ?
O3 Mn1 O10 85.97(11) 13_556 13_556 ?
O10 Mn1 O10 180.0 . 13_556 ?
O7 Mn2 O7 180.0 . 13 ?
O7 Mn2 O6 89.00(10) . 13 ?
O7 Mn2 O6 91.01(10) 13 13 ?
O7 Mn2 O6 91.00(10) . . ?
O7 Mn2 O6 88.99(10) 13 . ?
O6 Mn2 O6 180.0 13 . ?
O7 Mn2 O11 91.44(10) . . ?
O7 Mn2 O11 88.56(10) 13 . ?
O6 Mn2 O11 93.30(11) 13 . ?
O6 Mn2 O11 86.69(11) . . ?
O7 Mn2 O11 88.56(10) . 13 ?
O7 Mn2 O11 91.44(10) 13 13 ?
O6 Mn2 O11 86.70(11) 13 13 ?
O6 Mn2 O11 93.30(11) . 13 ?
O11 Mn2 O11 180.0 . 13 ?
O7 Mn2 Ba1 137.86(7) . 9_554 ?
O7 Mn2 Ba1 42.14(7) 13 9_554 ?
O6 Mn2 Ba1 132.98(7) 13 9_554 ?
O6 Mn2 Ba1 47.02(7) . 9_554 ?
O11 Mn2 Ba1 83.70(7) . 9_554 ?
O11 Mn2 Ba1 96.30(7) 13 9_554 ?
O7 Mn2 Ba1 42.15(7) . 18_545 ?
O7 Mn2 Ba1 137.86(7) 13 18_545 ?
O6 Mn2 Ba1 47.01(7) 13 18_545 ?
O6 Mn2 Ba1 132.99(7) . 18_545 ?
O11 Mn2 Ba1 96.30(7) . 18_545 ?
O11 Mn2 Ba1 83.70(7) 13 18_545 ?
Ba1 Mn2 Ba1 180.0 9_554 18_545 ?
O5 Ba1 O1 72.07(9) . . ?
O5 Ba1 O7 150.46(8) . 17 ?
O1 Ba1 O7 123.60(9) . 17 ?
O5 Ba1 O9 74.66(10) . 5 ?
O1 Ba1 O9 79.98(9) . 5 ?
O7 Ba1 O9 129.40(9) 17 5 ?
O5 Ba1 O9 74.21(9) . . ?
O1 Ba1 O9 115.71(9) . . ?
O7 Ba1 O9 76.29(8) 17 . ?
O9 Ba1 O9 137.95(6) 5 . ?
O5 Ba1 O3 74.60(9) . 12_556 ?
O1 Ba1 O3 143.18(9) . 12_556 ?
O7 Ba1 O3 93.21(8) 17 12_556 ?
O9 Ba1 O3 76.51(9) 5 12_556 ?
O9 Ba1 O3 68.46(9) . 12_556 ?
O5 Ba1 O4 109.49(9) . 12_556 ?
O1 Ba1 O4 137.87(12) . 12_556 ?
O7 Ba1 O4 76.53(10) 17 12_556 ?
O9 Ba1 O4 61.24(12) 5 12_556 ?
O9 Ba1 O4 104.52(12) . 12_556 ?
O3 Ba1 O4 44.87(10) 12_556 12_556 ?
O5 Ba1 O6 146.21(8) . 5 ?
O1 Ba1 O6 85.06(9) . 5 ?
O7 Ba1 O6 63.31(7) 17 5 ?
O9 Ba1 O6 77.16(9) 5 5 ?
O9 Ba1 O6 139.33(8) . 5 ?
O3 Ba1 O6 116.23(8) 12_556 5 ?
O4 Ba1 O6 71.53(10) 12_556 5 ?
O5 Ba1 C3 92.13(9) . 12_556 ?
O1 Ba1 C3 146.46(11) . 12_556 ?
O7 Ba1 C3 84.53(9) 17 12_556 ?
O9 Ba1 C3 67.18(12) 5 12_556 ?
O9 Ba1 C3 86.48(13) . 12_556 ?
O3 Ba1 C3 22.51(11) 12_556 12_556 ?
O4 Ba1 C3 22.36(12) 12_556 12_556 ?
O6 Ba1 C3 93.81(11) 5 12_556 ?
O5 Ba1 Mn2 178.24(6) . 5 ?
O1 Ba1 Mn2 107.86(7) . 5 ?
O7 Ba1 Mn2 30.99(5) 17 5 ?
O9 Ba1 Mn2 103.59(7) 5 5 ?
O9 Ba1 Mn2 107.27(7) . 5 ?
O3 Ba1 Mn2 104.97(6) 12_556 5 ?
O4 Ba1 Mn2 69.32(7) 12_556 5 ?
O6 Ba1 Mn2 32.43(5) 5 5 ?
C3 Ba1 Mn2 87.03(7) 12_556 5 ?
C1 O1 Ba1 124.2(2) . . ?
C1 O2 Mn1 130.5(2) . . ?
C3 O3 Mn1 127.4(3) . . ?
C3 O3 Ba1 98.1(3) . 11_556 ?
Mn1 O3 Ba1 132.33(13) . 11_556 ?
C3 O4 Ba1 94.6(3) . 11_556 ?
C7 O5 Ba1 122.5(2) . . ?
C7 O6 Mn2 121.2(2) . . ?
C7 O6 Ba1 138.2(2) . 9_554 ?
Mn2 O6 Ba1 100.55(9) . 9_554 ?
C9 O7 Mn2 123.5(2) . . ?
C9 O7 Ba1 128.4(2) . 18_545 ?
Mn2 O7 Ba1 106.87(10) . 18_545 ?
Ba1 O9 Ba1 121.79(13) 9_554 . ?
Mn1 O10 H10A 105(5) . . ?
Mn1 O10 H10B 106(5) . . ?
H10A O10 H10B 120(3) . . ?
O1 C1 O2 122.7(3) . . ?
O1 C1 C2 115.8(4) . . ?
O2 C1 C2 121.4(4) . . ?
C4 C2 C1 113.8(5) . . ?
C1 C2 C4A 122.1(5) . . ?
C4 C2 C3 109.0(5) . . ?
C1 C2 C3 118.6(4) . . ?
C4A C2 C3 119.3(5) . . ?
O4 C3 O3 122.4(4) . . ?
O4 C3 C2 116.0(5) . . ?
O3 C3 C2 121.6(5) . . ?
O4 C3 Ba1 63.1(2) . 11_556 ?
O3 C3 Ba1 59.3(2) . 11_556 ?
C2 C3 Ba1 178.1(5) . 11_556 ?
C2 C4 C5 115.4(6) . . ?
C2 C4 H4A 108.4 . . ?
C5 C4 H4A 108.4 . . ?
C2 C4 H4B 108.4 . . ?
C5 C4 H4B 108.4 . . ?
H4A C4 H4B 107.5 . . ?
C6 C5 C4 123.9(11) . . ?
C6 C5 H5A 118.1 . . ?
C4 C5 H5A 118.1 . . ?
C5 C6 H6A 120.0 . . ?
C5 C6 H6B 120.0 . . ?
H6A C6 H6B 120.0 . . ?
C5A C4A C2 121.3(8) . . ?
C5A C4A H4AA 107.0 . . ?
C2 C4A H4AA 107.0 . . ?
C5A C4A H4AB 107.0 . . ?
C2 C4A H4AB 107.0 . . ?
H4AA C4A H4AB 106.7 . . ?
C6A C5A C4A 127.7(15) . . ?
C6A C5A H5AA 116.2 . . ?
C4A C5A H5AA 116.2 . . ?
C5A C6A H6AA 120.0 . . ?
C5A C6A H6AB 120.0 . . ?
H6AA C6A H6AB 120.0 . . ?
O5 C7 O6 123.1(3) . . ?
O5 C7 C8A 104.0(6) . . ?
O6 C7 C8A 131.7(6) . . ?
O5 C7 C8 121.6(3) . . ?
O6 C7 C8 115.2(3) . . ?
O8 C9 O7 122.2(3) . . ?
O8 C9 C8A 105.9(6) . . ?
O7 C9 C8A 130.4(6) . . ?
O8 C9 C8 122.4(3) . . ?
O7 C9 C8 115.3(3) . . ?
C10 C8 C7 112.1(3) . . ?
C10 C8 C9 111.9(4) . . ?
C7 C8 C9 110.3(3) . . ?
C10 C8 H8A 107.4 . . ?
C7 C8 H8A 107.4 . . ?
C9 C8 H8A 107.4 . . ?
C11 C10 C8 115.3(4) . . ?
C11 C10 H10C 108.4 . . ?
C8 C10 H10C 108.4 . . ?
C11 C10 H10D 108.4 . . ?
C8 C10 H10D 108.4 . . ?
H10C C10 H10D 107.5 . . ?
C12 C11 C10 131.1(9) . . ?
C12 C11 H11A 114.4 . . ?
C10 C11 H11A 114.4 . . ?
C11 C12 H12A 120.0 . . ?
C11 C12 H12B 120.0 . . ?
H12A C12 H12B 120.0 . . ?
C7 C8A C9 115.4(8) . . ?
C7 C8A C10A 106.6(11) . . ?
C9 C8A C10A 100.9(11) . . ?
C7 C8A H8AA 111.2 . . ?
C9 C8A H8AA 111.2 . . ?
C10A C8A H8AA 111.2 . . ?
C11A C10A C8A 113.6(13) . . ?
C11A C10A H10E 108.8 . . ?
C8A C10A H10E 108.8 . . ?
C11A C10A H10F 108.8 . . ?
C8A C10A H10F 108.8 . . ?
H10E C10A H10F 107.7 . . ?
C12A C11A C10A 125.2(19) . . ?
C12A C11A H11B 117.4 . . ?
C10A C11A H11B 117.4 . . ?
C11A C12A H12C 120.0 . . ?
C11A C12A H12D 120.0 . . ?
H12C C12A H12D 120.0 . . ?

loop_
_geom_bond_atom_site_label_1
_geom_bond_atom_site_label_2
_geom_bond_distance
_geom_bond_site_symmetry_2
_geom_bond_publ_flag
Mn1 O2 2.105(3) . ?
Mn1 O2 2.105(3) 13_556 ?
Mn1 O3 2.173(3) . ?
Mn1 O3 2.174(3) 13_556 ?
Mn1 O10 2.217(3) . ?
Mn1 O10 2.217(3) 13_556 ?
Mn2 O7 2.128(3) . ?
Mn2 O7 2.128(3) 13 ?
Mn2 O6 2.157(3) 13 ?
Mn2 O6 2.158(3) . ?
Mn2 O11 2.221(3) . ?
Mn2 O11 2.221(3) 13 ?
Mn2 Ba1 3.9552(2) 9_554 ?
Mn2 Ba1 3.9554(2) 18_545 ?
Ba1 O5 2.739(3) . ?
Ba1 O1 2.770(3) . ?
Ba1 O7 2.773(3) 17 ?
Ba1 O9 2.802(3) 5 ?
Ba1 O9 2.820(3) . ?
Ba1 O3 2.843(3) 12_556 ?
Ba1 O4 2.926(4) 12_556 ?
Ba1 O6 2.943(3) 5 ?
Ba1 C3 3.272(4) 12_556 ?
Ba1 Mn2 3.9553(2) 5 ?
O1 C1 1.248(5) . ?
O2 C1 1.250(5) . ?
O3 C3 1.266(6) . ?
O3 Ba1 2.843(3) 11_556 ?
O4 C3 1.248(6) . ?
O4 Ba1 2.926(4) 11_556 ?
O5 C7 1.251(4) . ?
O6 C7 1.270(4) . ?
O6 Ba1 2.943(3) 9_554 ?
O7 C9 1.278(4) . ?
O7 Ba1 2.774(3) 18_545 ?
O8 C9 1.241(5) . ?
O9 Ba1 2.802(3) 9_554 ?
O10 H10A 0.803(10) . ?
O10 H10B 0.804(10) . ?
C1 C2 1.499(5) . ?
C2 C4 1.473(7) . ?
C2 C4A 1.502(7) . ?
C2 C3 1.504(5) . ?
C3 Ba1 3.272(4) 11_556 ?
C4 C5 1.497(7) . ?
C4 H4A 0.9900 . ?
C4 H4B 0.9900 . ?
C5 C6 1.303(9) . ?
C5 H5A 0.9500 . ?
C6 H6A 0.9500 . ?
C6 H6B 0.9500 . ?
C4A C5A 1.490(8) . ?
C4A H4AA 0.9900 . ?
C4A H4AB 0.9900 . ?
C5A C6A 1.294(10) . ?
C5A H5AA 0.9500 . ?
C6A H6AA 0.9500 . ?
C6A H6AB 0.9500 . ?
C7 C8A 1.496(9) . ?
C7 C8 1.540(5) . ?
C9 C8A 1.497(9) . ?
C9 C8 1.543(5) . ?
C8 C10 1.537(5) . ?
C8 H8A 1.0000 . ?
C10 C11 1.491(6) . ?
C10 H10C 0.9900 . ?
C10 H10D 0.9900 . ?
C11 C12 1.250(8) . ?
C11 H11A 0.9500 . ?
C12 H12A 0.9500 . ?
C12 H12B 0.9500 . ?
C8A C10A 1.552(10) . ?
C8A H8AA 1.0000 . ?
C10A C11A 1.503(10) . ?
C10A H10E 0.9900 . ?
C10A H10F 0.9900 . ?
C11A C12A 1.296(10) . ?
C11A H11B 0.9500 . ?
C12A H12C 0.9500 . ?
C12A H12D 0.9500 . ?
